data_1570898
loop_
_publ_author_name
'Buikin, Petr A.'
'Vologzhanina, Anna V.'
'Korlyukov, Alexander A.'

_publ_section_title
;
 Sumatriptan Succinate Hemi(Ethanol Solvate)
;
_journal_issue 1
_journal_name_full Molbank
_journal_page_first M1766
_journal_paper_doi 10.3390/M1766
_journal_volume 2024
_journal_year 2024
_chemical_absolute_configuration ad
_chemical_formula_moiety 'C14 H22 N3 O2 S +, C4 H5 O4 -, 0.5(C2 H6 O)'
_chemical_formula_sum 'C19 H30 N3 O6.5 S'
_chemical_formula_weight 436.52
_space_group_crystal_system monoclinic
_space_group_IT_number 7
_space_group_name_Hall 'P -2yc'
_space_group_name_H-M_alt 'P 1 c 1'
_atom_sites_solution_hydrogens mixed
_audit_creation_date 2023-12-15
_audit_creation_method
;
Olex2 1.5
(compiled 2023.08.24 svn.re1ec1418 for OlexSys, GUI svn.r6817)
;
_cell_angle_alpha 90
_cell_angle_beta 90.94(3)
_cell_angle_gamma 90
_cell_formula_units_Z 4
_cell_length_a 9.834(9)
_cell_length_b 12.609(10)
_cell_length_c 16.946(16)
_cell_measurement_reflns_used 9907
_cell_measurement_temperature 100
_cell_measurement_theta_max 30.578
_cell_measurement_theta_min 2.615
_cell_volume 2101(3)
_computing_cell_refinement 'SAINT V8.40A (Bruker, 2019)'
_computing_data_reduction 'SAINT V8.40A (Bruker, 2019)'
_computing_molecular_graphics 'Olex2 1.5 (Dolomanov et al., 2009)'
_computing_publication_material 'Olex2 1.5 (Dolomanov et al., 2009)'
_computing_structure_refinement 'SHELXL 2018/3 (Sheldrick, 2015)'
_computing_structure_solution 'XT  (Sheldrick, 2015)'
_diffrn_ambient_temperature 100.00
_diffrn_detector_area_resol_mean 8
_diffrn_measured_fraction_theta_full 0.982
_diffrn_measured_fraction_theta_max 0.967
_diffrn_measurement_device_type 'Bruker D8 QUEST'
_diffrn_measurement_method '\f and \w scans'
_diffrn_radiation_type MoK\a
_diffrn_radiation_wavelength 0.71073
_diffrn_reflns_av_R_equivalents 0.0602
_diffrn_reflns_av_unetI/netI 0.0763
_diffrn_reflns_Laue_measured_fraction_full 0.982
_diffrn_reflns_Laue_measured_fraction_max 0.967
_diffrn_reflns_limit_h_max 13
_diffrn_reflns_limit_h_min -14
_diffrn_reflns_limit_k_max 17
_diffrn_reflns_limit_k_min -18
_diffrn_reflns_limit_l_max 24
_diffrn_reflns_limit_l_min -21
_diffrn_reflns_number 22256
_diffrn_reflns_point_group_measured_fraction_full 0.814
_diffrn_reflns_point_group_measured_fraction_max 0.783
_diffrn_reflns_theta_full 25.242
_diffrn_reflns_theta_max 30.893
_diffrn_reflns_theta_min 2.013
_exptl_absorpt_coefficient_mu 0.198
_exptl_absorpt_correction_T_max 0.7461
_exptl_absorpt_correction_T_min 0.4600
_exptl_absorpt_correction_type multi-scan
_exptl_absorpt_process_details
;
SADABS-2016/2 (Bruker,2016) was used for absorption correction.
wR2(int) was 0.1661 before and 0.0737 after correction.
The Ratio of minimum to maximum transmission is 0.6165.
The \l/2 correction factor is Not present.
;
_exptl_crystal_colour colourless
_exptl_crystal_colour_primary colourless
_exptl_crystal_density_diffrn 1.380
_exptl_crystal_description prism
_exptl_crystal_F_000 932
_exptl_crystal_size_max 0.39
_exptl_crystal_size_mid 0.34
_exptl_crystal_size_min 0.21
_refine_diff_density_max 0.705
_refine_diff_density_min -0.458
_refine_diff_density_rms 0.068
_refine_ls_abs_structure_details
;
 Refined as an inversion twin.
;
_refine_ls_extinction_method none
_refine_ls_goodness_of_fit_ref 1.025
_refine_ls_hydrogen_treatment mixed
_refine_ls_matrix_type full
_refine_ls_number_parameters 576
_refine_ls_number_reflns 10388
_refine_ls_number_restraints 11
_refine_ls_restrained_S_all 1.025
_refine_ls_R_factor_all 0.0561
_refine_ls_R_factor_gt 0.0467
_refine_ls_shift/su_max 0.000
_refine_ls_shift/su_mean 0.000
_refine_ls_structure_factor_coef Fsqd
_refine_ls_weighting_details 'w=1/[\s^2^(Fo^2^)+(0.0542P)^2^+0.1832P] where P=(Fo^2^+2Fc^2^)/3'
_refine_ls_weighting_scheme calc
_refine_ls_wR_factor_gt 0.1134
_refine_ls_wR_factor_ref 0.1188
_reflns_Friedel_coverage 0.617
_reflns_Friedel_fraction_full 0.646
_reflns_Friedel_fraction_max 0.599
_reflns_number_gt 9088
_reflns_number_total 10388
_reflns_threshold_expression 'I > 2\s(I)'
_cod_data_source_file a_corr.cif
_cod_data_source_block a
_cod_original_formula_sum 'C19 H30 N3 O6.50 S'
_cod_database_code 1570898
_shelx_shelxl_version_number 2018/3
_shelx_space_group_comment
;
The symmetry employed for this shelxl refinement is uniquely defined
by the following loop, which should always be used as a source of
symmetry information in preference to the above space-group names.
They are only intended as comments.
;
_shelx_estimated_absorpt_t_max 0.960
_shelx_estimated_absorpt_t_min 0.927
_olex2_refinement_description
;
1. Others
 Fixed Uiso: H1A(0.04) H1B(0.04) H1C(0.04) H2A(0.025) H2B(0.025) H4(0.026)
 H5(0.025) H7(0.028) H10(0.022) H11A(0.028) H11B(0.028) H12A(0.022) H12B(0.022)
 H13A(0.032) H13B(0.032) H13C(0.032) H14A(0.031) H14B(0.031) H14C(0.031)
 H1AB(0.035) H1AC(0.035) H1AD(0.035) H2AB(0.02) H2AC(0.02) H4A(0.021)
 H5A(0.021) H7A(0.025) H10A(0.02) H11C(0.023) H11D(0.023) H12C(0.02) H12D(0.02)
 H13D(0.033) H13E(0.033) H13F(0.033) H14D(0.031) H14E(0.031) H14F(0.031)
 H2BA(0.024) H2BB(0.024) H3BA(0.026) H3BB(0.026) H2CA(0.023) H2CB(0.023)
 H3BC(0.026) H3BD(0.026) H1SA(0.047) H1SB(0.047) H2SA(0.078) H2SB(0.078)
 H2SC(0.078)
 Fixed X: H1A(0.438392) H1B(0.445203) H1C(0.363802) H2A(0.681284)
 H2B(0.760351) H4(0.99924) H5(1.208436) H7(1.246281) H10(0.811503)
 H11A(0.873869) H11B(0.947653) H12A(1.053739) H12B(1.099596) H13A(0.961116)
 H13B(0.81569) H13C(0.836417) H14A(1.045662) H14B(0.990866) H14C(0.893263)
 H1AB(0.528027) H1AC(0.613303) H1AD(0.538879) H2AB(0.29346) H2AC(0.208806) H4A(-
 0.031652) H5A(-0.237964) H7A(-0.259602) H10A(0.172407) H11C(0.110616)
 H11D(0.051787) H12C(-0.069904) H12D(-0.11155) H13D(0.162224) H13E(0.138454)
 H13F(0.013934) H14D(0.002484) H14E(0.090105) H14F(-0.064021) H2BA(0.537341)
 H2BB(0.576042) H3BA(0.633548) H3BB(0.728716) H2CA(0.407704) H2CB(0.438474)
 H3BC(0.361883) H3BD(0.263315) H1SA(0.391443) H1SB(0.326052) H2SA(0.599839)
 H2SB(0.496299) H2SC(0.547418)
 Fixed Y: H1A(0.429525) H1B(0.384427) H1C(0.320536) H2A(0.446014)
 H2B(0.335671) H4(0.33363) H5(0.42019) H7(0.792896) H10(0.602999)
 H11A(0.805154) H11B(0.803617) H12A(0.924963) H12B(0.93404) H13A(1.033314)
 H13B(1.078162) H13C(0.953573) H14A(1.133882) H14B(1.101032) H14C(1.162543)
 H1AB(-0.061761) H1AC(-0.124624) H1AD(-0.015831) H2AB(-0.015081) H2AC(-
 0.123466) H4A(-0.118994) H5A(-0.027459) H7A(0.3466) H10A(0.149847)
 H11C(0.358006) H11D(0.353878) H12C(0.480221) H12D(0.482467) H13D(0.632468)
 H13E(0.508412) H13F(0.589472) H14D(0.652165) H14E(0.715775) H14F(0.683909)
 H2BA(0.505999) H2BB(0.503169) H3BA(0.686371) H3BB(0.613817) H2CA(-0.051362)
 H2CB(-0.062371) H3BC(0.130016) H3BD(0.06039) H1SA(0.191163) H1SB(0.298168)
 H2SA(0.238518) H2SB(0.253457) H2SC(0.354551)
 Fixed Z: H1A(0.296346) H1B(0.384596) H1C(0.31728) H2A(0.430295) H2B(0.439714)
 H4(0.451919) H5(0.461435) H7(0.391235) H10(0.37707) H11A(0.377292)
 H11B(0.293784) H12A(0.423368) H12B(0.333408) H13A(0.238953) H13B(0.263713)
 H13C(0.250496) H14A(0.357755) H14B(0.442729) H14C(0.381663) H1AB(0.626201)
 H1AC(0.692453) H1AD(0.714115) H2AB(0.576882) H2AC(0.573616) H4A(0.564256)
 H5A(0.557773) H7A(0.621436) H10A(0.624778) H11C(0.620128) H11D(0.707589)
 H12C(0.58506) H12D(0.675958) H13D(0.747583) H13E(0.761768) H13F(0.768318)
 H14D(0.563661) H14E(0.628475) H14F(0.645917) H2BA(0.540174) H2BB(0.632063)
 H3BA(0.625926) H3BB(0.572689) H2CA(0.361169) H2CB(0.453817) H3BC(0.376853)
 H3BD(0.430441) H1SA(0.697078) H1SB(0.730022) H2SA(0.741946) H2SB(0.812963)
 H2SC(0.764664)
;
_olex2_submission_special_instructions 'No special instructions were received'

loop_
_space_group_symop_operation_xyz
'x, y, z'
'x, -y, z+1/2'

loop_
_atom_site_label
_atom_site_type_symbol
_atom_site_fract_x
_atom_site_fract_y
_atom_site_fract_z
_atom_site_U_iso_or_equiv
_atom_site_adp_type
_atom_site_occupancy
_atom_site_site_symmetry_order
_atom_site_calc_flag
_atom_site_refinement_flags_posn
_atom_site_refinement_flags_adp
_atom_site_refinement_flags_occupancy
_atom_site_disorder_assembly
_atom_site_disorder_group
S1 S 0.70925(7) 0.36789(5) 0.30861(4) 0.01703(14) Uani 1 1 d . . . . .
O1 O 0.8071(3) 0.29395(17) 0.28098(14) 0.0235(5) Uani 1 1 d . . . . .
O2 O 0.6900(3) 0.46551(17) 0.26659(14) 0.0231(5) Uani 1 1 d . . . . .
N1 N 0.5665(3) 0.30678(19) 0.31005(17) 0.0204(5) Uani 1 1 d D . . . .
H1 H 0.578(5) 0.241(2) 0.330(3) 0.052(15) Uiso 1 1 d D . . . .
N2 N 1.2397(3) 0.6343(2) 0.42240(18) 0.0228(6) Uani 1 1 d D . . . .
H2 H 1.324(3) 0.628(3) 0.442(2) 0.033(11) Uiso 1 1 d D . . . .
N3 N 0.9182(3) 1.00650(18) 0.35408(16) 0.0171(5) Uani 1 1 d D . . . .
H3 H 0.843(3) 0.989(3) 0.380(2) 0.018(9) Uiso 1 1 d D . . . .
C1 C 0.4434(4) 0.3651(3) 0.3286(2) 0.0270(7) Uani 1 1 d . . . . .
H1A H 0.438392 0.429525 0.296346 0.040 Uiso 1 1 calc R U . . .
H1B H 0.445203 0.384427 0.384596 0.040 Uiso 1 1 calc R U . . .
H1C H 0.363802 0.320536 0.317280 0.040 Uiso 1 1 calc R U . . .
C2 C 0.7539(3) 0.4014(2) 0.40790(19) 0.0208(6) Uani 1 1 d . . . . .
H2A H 0.681284 0.446014 0.430295 0.025 Uiso 1 1 calc R U . . .
H2B H 0.760351 0.335671 0.439714 0.025 Uiso 1 1 calc R U . . .
C3 C 0.8864(3) 0.4597(2) 0.41368(18) 0.0189(6) Uani 1 1 d . . . . .
C4 C 1.0048(4) 0.4066(2) 0.43853(19) 0.0214(6) Uani 1 1 d . . . . .
H4 H 0.999240 0.333630 0.451919 0.026 Uiso 1 1 calc R U . . .
C5 C 1.1291(3) 0.4569(2) 0.44416(19) 0.0210(6) Uani 1 1 d . . . . .
H5 H 1.208436 0.420190 0.461435 0.025 Uiso 1 1 calc R U . . .
C6 C 1.1336(3) 0.5642(2) 0.42344(19) 0.0191(6) Uani 1 1 d . . . . .
C7 C 1.1920(3) 0.7311(2) 0.3968(2) 0.0232(7) Uani 1 1 d . . . . .
H7 H 1.246281 0.792896 0.391235 0.028 Uiso 1 1 calc R U . . .
C8 C 1.0559(3) 0.7260(2) 0.38054(19) 0.0201(6) Uani 1 1 d . . . . .
C9 C 1.0162(3) 0.6189(2) 0.39768(18) 0.0183(6) Uani 1 1 d . . . . .
C10 C 0.8916(3) 0.5664(2) 0.39347(18) 0.0184(6) Uani 1 1 d . . . . .
H10 H 0.811503 0.602999 0.377070 0.022 Uiso 1 1 calc R U . . .
C11 C 0.9629(3) 0.8120(2) 0.3513(2) 0.0234(7) Uani 1 1 d . . . . .
H11A H 0.873869 0.805154 0.377292 0.028 Uiso 1 1 calc R U . . .
H11B H 0.947653 0.803617 0.293784 0.028 Uiso 1 1 calc R U . . .
C12 C 1.0209(3) 0.9216(2) 0.36789(18) 0.0181(6) Uani 1 1 d . . . . .
H12A H 1.053739 0.924963 0.423368 0.022 Uiso 1 1 calc R U . . .
H12B H 1.099596 0.934040 0.333408 0.022 Uiso 1 1 calc R U . . .
C13 C 0.8796(3) 1.0189(2) 0.26966(19) 0.0213(6) Uani 1 1 d . . . . .
H13A H 0.961116 1.033314 0.238953 0.032 Uiso 1 1 calc R U . . .
H13B H 0.815690 1.078162 0.263713 0.032 Uiso 1 1 calc R U . . .
H13C H 0.836417 0.953573 0.250496 0.032 Uiso 1 1 calc R U . . .
C14 C 0.9661(3) 1.1098(2) 0.3869(2) 0.0203(6) Uani 1 1 d . . . . .
H14A H 1.045662 1.133882 0.357755 0.031 Uiso 1 1 calc R U . . .
H14B H 0.990866 1.101032 0.442729 0.031 Uiso 1 1 calc R U . . .
H14C H 0.893263 1.162543 0.381663 0.031 Uiso 1 1 calc R U . . .
S1A S 0.26633(7) -0.08167(5) 0.70195(4) 0.01579(14) Uani 1 1 d . . . . .
O1A O 0.1703(2) -0.15631(16) 0.73244(14) 0.0209(4) Uani 1 1 d . . . . .
O2A O 0.2813(2) 0.01886(16) 0.74073(13) 0.0207(4) Uani 1 1 d . . . . .
N1A N 0.4111(3) -0.13943(19) 0.70322(17) 0.0197(5) Uani 1 1 d D . . . .
H1AA H 0.410(4) -0.203(2) 0.683(2) 0.023(10) Uiso 1 1 d D . . . .
N2A N -0.2585(3) 0.1870(2) 0.59286(17) 0.0208(5) Uani 1 1 d D . . . .
H2AA H -0.346(3) 0.171(3) 0.586(2) 0.027(11) Uiso 1 1 d D . . . .
N3A N 0.0672(3) 0.55943(18) 0.65520(16) 0.0161(5) Uani 1 1 d D . . . .
H3A H 0.139(4) 0.539(4) 0.629(3) 0.057(16) Uiso 1 1 d D . . . .
C1A C 0.5328(3) -0.0806(2) 0.6823(2) 0.0236(6) Uani 1 1 d . . . . .
H1AB H 0.528027 -0.061761 0.626201 0.035 Uiso 1 1 calc R U . . .
H1AC H 0.613303 -0.124624 0.692453 0.035 Uiso 1 1 calc R U . . .
H1AD H 0.538879 -0.015831 0.714115 0.035 Uiso 1 1 calc R U . . .
C2A C 0.2197(3) -0.0554(2) 0.60220(17) 0.0171(5) Uani 1 1 d . . . . .
H2AB H 0.293460 -0.015081 0.576882 0.020 Uiso 1 1 calc R U . . .
H2AC H 0.208806 -0.123466 0.573616 0.020 Uiso 1 1 calc R U . . .
C3A C 0.0893(3) 0.0067(2) 0.59537(18) 0.0165(5) Uani 1 1 d . . . . .
C4A C -0.0333(3) -0.0452(2) 0.57550(17) 0.0176(6) Uani 1 1 d . . . . .
H4A H -0.031652 -0.118994 0.564256 0.021 Uiso 1 1 calc R U . . .
C5A C -0.1559(3) 0.0080(2) 0.57189(18) 0.0174(6) Uani 1 1 d . . . . .
H5A H -0.237964 -0.027459 0.557773 0.021 Uiso 1 1 calc R U . . .
C6A C -0.1544(3) 0.1158(2) 0.58980(18) 0.0176(6) Uani 1 1 d . . . . .
C7A C -0.2070(3) 0.2841(2) 0.61500(19) 0.0205(6) Uani 1 1 d . . . . .
H7A H -0.259602 0.346600 0.621436 0.025 Uiso 1 1 calc R U . . .
C8A C -0.0700(3) 0.2778(2) 0.62635(18) 0.0173(5) Uani 1 1 d . . . . .
C9A C -0.0336(3) 0.1702(2) 0.61028(18) 0.0165(5) Uani 1 1 d . . . . .
C10A C 0.0897(3) 0.1144(2) 0.61216(18) 0.0170(5) Uani 1 1 d . . . . .
H10A H 0.172407 0.149847 0.624778 0.020 Uiso 1 1 calc R U . . .
C11A C 0.0266(3) 0.3637(2) 0.6513(2) 0.0191(6) Uani 1 1 d . . . . .
H11C H 0.110616 0.358006 0.620128 0.023 Uiso 1 1 calc R U . . .
H11D H 0.051787 0.353878 0.707589 0.023 Uiso 1 1 calc R U . . .
C12A C -0.0343(3) 0.4736(2) 0.63982(18) 0.0165(5) Uani 1 1 d . . . . .
H12C H -0.069904 0.480221 0.585060 0.020 Uiso 1 1 calc R U . . .
H12D H -0.111550 0.482467 0.675958 0.020 Uiso 1 1 calc R U . . .
C13A C 0.0981(4) 0.5736(2) 0.74044(19) 0.0219(6) Uani 1 1 d . . . . .
H13D H 0.162224 0.632468 0.747583 0.033 Uiso 1 1 calc R U . . .
H13E H 0.138454 0.508412 0.761768 0.033 Uiso 1 1 calc R U . . .
H13F H 0.013934 0.589472 0.768318 0.033 Uiso 1 1 calc R U . . .
C14A C 0.0199(3) 0.6615(2) 0.6203(2) 0.0209(6) Uani 1 1 d . . . . .
H14D H 0.002484 0.652165 0.563661 0.031 Uiso 1 1 calc R U . . .
H14E H 0.090105 0.715775 0.628475 0.031 Uiso 1 1 calc R U . . .
H14F H -0.064021 0.683909 0.645917 0.031 Uiso 1 1 calc R U . . .
O1B O 0.3131(2) 0.50156(16) 0.61310(15) 0.0239(5) Uani 1 1 d . . . . .
O2B O 0.3633(3) 0.67274(16) 0.61977(16) 0.0255(5) Uani 1 1 d . . . . .
O3B O 0.5195(3) 0.68572(19) 0.45676(15) 0.0296(6) Uani 1 1 d . . . . .
O4B O 0.6766(3) 0.79467(17) 0.50661(14) 0.0247(5) Uani 1 1 d D . . . .
H4B H 0.665(5) 0.836(3) 0.468(2) 0.044(13) Uiso 1 1 d D . . . .
C1B C 0.3954(3) 0.5792(2) 0.60882(18) 0.0176(5) Uani 1 1 d . . . . .
C2B C 0.5393(3) 0.5487(2) 0.5892(2) 0.0201(6) Uani 1 1 d . . . . .
H2BA H 0.537341 0.505999 0.540174 0.024 Uiso 1 1 calc R U . . .
H2BB H 0.576042 0.503169 0.632063 0.024 Uiso 1 1 calc R U . . .
C3B C 0.6351(3) 0.6414(2) 0.5780(2) 0.0217(6) Uani 1 1 d . . . . .
H3BA H 0.633548 0.686371 0.625926 0.026 Uiso 1 1 calc R U . . .
H3BB H 0.728716 0.613817 0.572689 0.026 Uiso 1 1 calc R U . . .
C4B C 0.6013(3) 0.7086(2) 0.50788(19) 0.0194(6) Uani 1 1 d . . . . .
O1C O 0.6250(2) 0.10468(17) 0.37694(15) 0.0235(5) Uani 1 1 d . . . . .
O2C O 0.6767(2) -0.06277(16) 0.40189(14) 0.0211(5) Uani 1 1 d . . . . .
O3C O 0.4825(2) 0.10326(16) 0.54418(14) 0.0217(4) Uani 1 1 d . . . . .
O4C O 0.3565(3) 0.23762(19) 0.50088(16) 0.0294(6) Uani 1 1 d D . . . .
H4C H 0.390(4) 0.260(3) 0.5453(17) 0.030(11) Uiso 1 1 d D . . . .
C1C C 0.5916(3) 0.0133(2) 0.39484(18) 0.0189(6) Uani 1 1 d . . . . .
C2C C 0.4444(3) -0.0137(2) 0.40815(19) 0.0192(6) Uani 1 1 d . . . . .
H2CA H 0.407704 -0.051362 0.361169 0.023 Uiso 1 1 calc R U . . .
H2CB H 0.438474 -0.062371 0.453817 0.023 Uiso 1 1 calc R U . . .
C3BC C 0.3589(3) 0.0824(2) 0.4233(2) 0.0214(6) Uani 1 1 d . . . . .
H3BC H 0.361883 0.130016 0.376853 0.026 Uiso 1 1 calc R U . . .
H3BD H 0.263315 0.060390 0.430441 0.026 Uiso 1 1 calc R U . . .
C4C C 0.4071(3) 0.1414(2) 0.49472(19) 0.0193(6) Uani 1 1 d . . . . .
O1S O 0.4299(3) 0.31784(17) 0.63175(15) 0.0291(5) Uani 1 1 d D . . . .
H1S H 0.397(5) 0.380(2) 0.636(3) 0.045(13) Uiso 1 1 d D . . . .
C1S C 0.4084(5) 0.2677(3) 0.7060(2) 0.0390(9) Uani 1 1 d . . . . .
H1SA H 0.391443 0.191163 0.697078 0.047 Uiso 1 1 calc R U . . .
H1SB H 0.326052 0.298168 0.730022 0.047 Uiso 1 1 calc R U . . .
C2S C 0.5222(5) 0.2795(5) 0.7608(3) 0.0521(12) Uani 1 1 d . . . . .
H2SA H 0.599839 0.238518 0.741946 0.078 Uiso 1 1 calc R U . . .
H2SB H 0.496299 0.253457 0.812963 0.078 Uiso 1 1 calc R U . . .
H2SC H 0.547418 0.354551 0.764664 0.078 Uiso 1 1 calc R U . . .

loop_
_atom_site_aniso_label
_atom_site_aniso_U_11
_atom_site_aniso_U_22
_atom_site_aniso_U_33
_atom_site_aniso_U_23
_atom_site_aniso_U_13
_atom_site_aniso_U_12
S1 0.0152(3) 0.0161(3) 0.0197(3) 0.0003(2) -0.0031(3) -0.0022(2)
O1 0.0213(13) 0.0227(10) 0.0264(12) -0.0036(8) -0.0004(9) 0.0004(8)
O2 0.0236(13) 0.0196(10) 0.0258(12) 0.0046(8) -0.0057(9) -0.0036(9)
N1 0.0154(13) 0.0163(10) 0.0294(15) 0.0020(10) -0.0044(10) -0.0042(9)
N2 0.0138(14) 0.0222(12) 0.0322(15) -0.0024(10) -0.0078(11) 0.0003(9)
N3 0.0147(13) 0.0169(10) 0.0197(13) -0.0006(9) -0.0020(9) 0.0002(9)
C1 0.0165(17) 0.0248(15) 0.040(2) 0.0024(13) -0.0002(14) 0.0026(11)
C2 0.0192(16) 0.0237(14) 0.0195(15) -0.0001(11) -0.0012(11) -0.0052(11)
C3 0.0175(15) 0.0223(13) 0.0167(14) -0.0027(10) -0.0015(11) -0.0047(11)
C4 0.0260(18) 0.0193(13) 0.0188(15) -0.0002(10) -0.0047(12) -0.0034(11)
C5 0.0212(17) 0.0207(13) 0.0209(15) -0.0007(11) -0.0069(12) 0.0008(11)
C6 0.0182(16) 0.0210(13) 0.0179(15) -0.0009(11) -0.0050(11) -0.0011(11)
C7 0.0156(16) 0.0192(13) 0.0346(18) -0.0037(12) -0.0037(13) -0.0016(11)
C8 0.0154(15) 0.0194(13) 0.0253(16) -0.0023(11) -0.0040(12) 0.0017(11)
C9 0.0157(15) 0.0198(13) 0.0195(14) -0.0045(10) -0.0034(11) 0.0009(10)
C10 0.0154(15) 0.0203(13) 0.0194(15) -0.0039(10) -0.0045(11) 0.0011(10)
C11 0.0158(15) 0.0190(13) 0.0350(19) -0.0037(12) -0.0059(13) 0.0004(11)
C12 0.0144(15) 0.0188(12) 0.0210(15) 0.0002(10) -0.0044(11) -0.0006(10)
C13 0.0187(16) 0.0269(14) 0.0183(15) 0.0031(11) -0.0033(11) 0.0007(11)
C14 0.0178(16) 0.0180(12) 0.0252(16) 0.0006(11) -0.0016(12) -0.0010(11)
S1A 0.0144(3) 0.0142(3) 0.0186(3) -0.0005(2) -0.0029(2) 0.0013(2)
O1A 0.0179(12) 0.0200(9) 0.0246(12) 0.0020(8) 0.0013(9) -0.0010(8)
O2A 0.0226(12) 0.0157(9) 0.0236(11) -0.0038(8) -0.0057(9) 0.0025(8)
N1A 0.0121(12) 0.0165(11) 0.0305(15) -0.0011(10) -0.0037(10) 0.0023(9)
N2A 0.0135(13) 0.0192(11) 0.0296(14) 0.0010(10) -0.0053(10) -0.0004(9)
N3A 0.0137(13) 0.0141(10) 0.0206(13) -0.0007(9) -0.0027(9) 0.0000(8)
C1A 0.0154(16) 0.0251(15) 0.0300(18) 0.0020(12) -0.0041(12) -0.0006(11)
C2A 0.0144(14) 0.0192(12) 0.0176(14) -0.0016(10) -0.0026(10) 0.0007(10)
C3A 0.0152(14) 0.0185(12) 0.0156(13) 0.0008(10) -0.0037(10) 0.0001(10)
C4A 0.0197(15) 0.0159(12) 0.0172(13) -0.0002(10) -0.0033(11) -0.0036(10)
C5A 0.0140(15) 0.0187(12) 0.0192(14) 0.0006(10) -0.0048(11) -0.0056(10)
C6A 0.0138(15) 0.0185(12) 0.0204(15) 0.0008(10) -0.0047(11) -0.0008(10)
C7A 0.0165(16) 0.0169(12) 0.0277(16) -0.0012(11) -0.0052(12) -0.0001(10)
C8A 0.0151(14) 0.0150(11) 0.0217(14) 0.0010(10) -0.0043(11) -0.0011(10)
C9A 0.0144(14) 0.0169(12) 0.0181(14) 0.0029(10) -0.0049(10) -0.0011(10)
C10A 0.0132(14) 0.0160(11) 0.0215(15) 0.0003(10) -0.0048(11) -0.0004(10)
C11A 0.0158(15) 0.0144(11) 0.0271(16) 0.0000(10) -0.0061(12) -0.0001(10)
C12A 0.0121(14) 0.0139(11) 0.0235(15) -0.0006(10) -0.0032(10) -0.0024(9)
C13A 0.0203(16) 0.0246(14) 0.0206(15) -0.0014(11) -0.0050(12) -0.0024(11)
C14A 0.0205(16) 0.0143(12) 0.0278(16) 0.0012(11) -0.0062(12) -0.0008(10)
O1B 0.0147(11) 0.0178(9) 0.0392(14) -0.0011(9) 0.0024(9) -0.0024(8)
O2B 0.0187(12) 0.0177(9) 0.0401(14) -0.0035(9) -0.0017(10) 0.0011(8)
O3B 0.0226(13) 0.0369(12) 0.0291(13) 0.0071(10) -0.0091(10) -0.0129(10)
O4B 0.0239(13) 0.0220(10) 0.0279(12) 0.0065(9) -0.0063(9) -0.0073(9)
C1B 0.0161(15) 0.0172(12) 0.0193(14) -0.0005(10) -0.0027(11) -0.0006(10)
C2B 0.0144(15) 0.0157(12) 0.0300(16) 0.0036(11) -0.0018(11) 0.0007(10)
C3B 0.0143(15) 0.0229(13) 0.0277(16) 0.0075(11) -0.0054(12) -0.0033(10)
C4B 0.0156(15) 0.0201(13) 0.0223(15) 0.0024(10) -0.0025(11) -0.0020(10)
O1C 0.0192(12) 0.0192(10) 0.0323(13) 0.0056(9) 0.0017(9) -0.0003(8)
O2C 0.0172(12) 0.0196(10) 0.0265(12) 0.0036(8) 0.0001(9) -0.0004(8)
O3C 0.0180(12) 0.0216(10) 0.0251(11) 0.0012(8) -0.0061(9) -0.0004(8)
O4C 0.0319(15) 0.0250(11) 0.0312(14) -0.0021(10) -0.0062(11) 0.0098(10)
C1C 0.0175(15) 0.0206(12) 0.0183(14) 0.0015(10) -0.0028(11) -0.0038(10)
C2C 0.0121(14) 0.0218(13) 0.0236(15) 0.0008(11) -0.0026(11) -0.0024(10)
C3BC 0.0129(15) 0.0266(14) 0.0244(16) 0.0007(11) -0.0049(11) 0.0007(10)
C4C 0.0127(14) 0.0221(13) 0.0233(15) 0.0044(10) -0.0005(11) -0.0016(10)
O1S 0.0373(15) 0.0188(10) 0.0310(13) 0.0026(9) -0.0040(11) 0.0014(9)
C1S 0.037(2) 0.0408(19) 0.039(2) 0.0159(16) -0.0097(17) -0.0091(16)
C2S 0.043(3) 0.082(3) 0.030(2) 0.010(2) -0.0081(19) -0.024(2)

loop_
_atom_type_symbol
_atom_type_description
_atom_type_scat_dispersion_real
_atom_type_scat_dispersion_imag
_atom_type_scat_source
C C 0.0033 0.0016 'International Tables Vol C Tables 4.2.6.8 and 6.1.1.4'
H H 0.0000 0.0000 'International Tables Vol C Tables 4.2.6.8 and 6.1.1.4'
N N 0.0061 0.0033 'International Tables Vol C Tables 4.2.6.8 and 6.1.1.4'
O O 0.0106 0.0060 'International Tables Vol C Tables 4.2.6.8 and 6.1.1.4'
S S 0.1246 0.1234 'International Tables Vol C Tables 4.2.6.8 and 6.1.1.4'

loop_
_geom_angle_atom_site_label_1
_geom_angle_atom_site_label_2
_geom_angle_atom_site_label_3
_geom_angle
_geom_angle_site_symmetry_1
_geom_angle_site_symmetry_3
_geom_angle_publ_flag
O1 S1 O2 118.90(16) . . ?
O1 S1 N1 106.68(15) . . ?
O1 S1 C2 107.93(16) . . ?
O2 S1 N1 108.18(15) . . ?
O2 S1 C2 107.10(15) . . ?
N1 S1 C2 107.58(15) . . ?
S1 N1 H1 110(3) . . ?
C1 N1 S1 119.5(2) . . ?
C1 N1 H1 119(3) . . ?
C6 N2 H2 130(3) . . ?
C6 N2 C7 108.8(3) . . ?
C7 N2 H2 120(3) . . ?
C12 N3 H3 108(2) . . ?
C12 N3 C14 111.1(2) . . ?
C13 N3 H3 107(3) . . ?
C13 N3 C12 113.0(2) . . ?
C13 N3 C14 110.0(2) . . ?
C14 N3 H3 107(2) . . ?
N1 C1 H1A 109.5 . . ?
N1 C1 H1B 109.5 . . ?
N1 C1 H1C 109.5 . . ?
H1A C1 H1B 109.5 . . ?
H1A C1 H1C 109.5 . . ?
H1B C1 H1C 109.5 . . ?
S1 C2 H2A 109.2 . . ?
S1 C2 H2B 109.2 . . ?
H2A C2 H2B 107.9 . . ?
C3 C2 S1 112.3(2) . . ?
C3 C2 H2A 109.2 . . ?
C3 C2 H2B 109.2 . . ?
C4 C3 C2 120.2(3) . . ?
C10 C3 C2 119.7(3) . . ?
C10 C3 C4 120.2(3) . . ?
C3 C4 H4 118.9 . . ?
C5 C4 C3 122.1(3) . . ?
C5 C4 H4 118.9 . . ?
C4 C5 H5 121.3 . . ?
C4 C5 C6 117.4(3) . . ?
C6 C5 H5 121.3 . . ?
N2 C6 C5 131.0(3) . . ?
N2 C6 C9 107.5(3) . . ?
C5 C6 C9 121.5(3) . . ?
N2 C7 H7 124.8 . . ?
C8 C7 N2 110.5(3) . . ?
C8 C7 H7 124.8 . . ?
C7 C8 C9 105.9(3) . . ?
C7 C8 C11 128.6(3) . . ?
C9 C8 C11 125.5(3) . . ?
C6 C9 C8 107.4(3) . . ?
C10 C9 C6 119.9(3) . . ?
C10 C9 C8 132.7(3) . . ?
C3 C10 C9 118.9(3) . . ?
C3 C10 H10 120.6 . . ?
C9 C10 H10 120.6 . . ?
C8 C11 H11A 109.2 . . ?
C8 C11 H11B 109.2 . . ?
C8 C11 C12 111.9(3) . . ?
H11A C11 H11B 107.9 . . ?
C12 C11 H11A 109.2 . . ?
C12 C11 H11B 109.2 . . ?
N3 C12 C11 111.9(3) . . ?
N3 C12 H12A 109.2 . . ?
N3 C12 H12B 109.2 . . ?
C11 C12 H12A 109.2 . . ?
C11 C12 H12B 109.2 . . ?
H12A C12 H12B 107.9 . . ?
N3 C13 H13A 109.5 . . ?
N3 C13 H13B 109.5 . . ?
N3 C13 H13C 109.5 . . ?
H13A C13 H13B 109.5 . . ?
H13A C13 H13C 109.5 . . ?
H13B C13 H13C 109.5 . . ?
N3 C14 H14A 109.5 . . ?
N3 C14 H14B 109.5 . . ?
N3 C14 H14C 109.5 . . ?
H14A C14 H14B 109.5 . . ?
H14A C14 H14C 109.5 . . ?
H14B C14 H14C 109.5 . . ?
O1A S1A N1A 106.70(15) . . ?
O1A S1A C2A 107.68(15) . . ?
O2A S1A O1A 118.54(15) . . ?
O2A S1A N1A 108.15(14) . . ?
O2A S1A C2A 107.13(14) . . ?
N1A S1A C2A 108.29(15) . . ?
S1A N1A H1AA 114(3) . . ?
C1A N1A S1A 120.0(2) . . ?
C1A N1A H1AA 112(3) . . ?
C6A N2A H2AA 125(2) . . ?
C6A N2A C7A 108.9(3) . . ?
C7A N2A H2AA 126(2) . . ?
C12A N3A H3A 104(3) . . ?
C13A N3A H3A 112(4) . . ?
C13A N3A C12A 112.6(2) . . ?
C13A N3A C14A 109.9(2) . . ?
C14A N3A H3A 107(3) . . ?
C14A N3A C12A 110.8(2) . . ?
N1A C1A H1AB 109.5 . . ?
N1A C1A H1AC 109.5 . . ?
N1A C1A H1AD 109.5 . . ?
H1AB C1A H1AC 109.5 . . ?
H1AB C1A H1AD 109.5 . . ?
H1AC C1A H1AD 109.5 . . ?
S1A C2A H2AB 109.2 . . ?
S1A C2A H2AC 109.2 . . ?
H2AB C2A H2AC 107.9 . . ?
C3A C2A S1A 112.1(2) . . ?
C3A C2A H2AB 109.2 . . ?
C3A C2A H2AC 109.2 . . ?
C4A C3A C2A 120.1(3) . . ?
C10A C3A C2A 119.6(3) . . ?
C10A C3A C4A 120.2(3) . . ?
C3A C4A H4A 119.0 . . ?
C5A C4A C3A 121.9(3) . . ?
C5A C4A H4A 119.0 . . ?
C4A C5A H5A 121.3 . . ?
C4A C5A C6A 117.3(3) . . ?
C6A C5A H5A 121.3 . . ?
N2A C6A C5A 130.2(3) . . ?
N2A C6A C9A 107.5(3) . . ?
C5A C6A C9A 122.3(3) . . ?
N2A C7A H7A 124.9 . . ?
C8A C7A N2A 110.3(3) . . ?
C8A C7A H7A 124.9 . . ?
C7A C8A C9A 106.2(3) . . ?
C7A C8A C11A 128.4(3) . . ?
C9A C8A C11A 125.5(3) . . ?
C6A C9A C8A 107.2(3) . . ?
C10A C9A C6A 119.1(3) . . ?
C10A C9A C8A 133.7(3) . . ?
C3A C10A C9A 119.2(3) . . ?
C3A C10A H10A 120.4 . . ?
C9A C10A H10A 120.4 . . ?
C8A C11A H11C 109.2 . . ?
C8A C11A H11D 109.2 . . ?
C8A C11A C12A 112.1(3) . . ?
H11C C11A H11D 107.9 . . ?
C12A C11A H11C 109.2 . . ?
C12A C11A H11D 109.2 . . ?
N3A C12A C11A 112.2(3) . . ?
N3A C12A H12C 109.2 . . ?
N3A C12A H12D 109.2 . . ?
C11A C12A H12C 109.2 . . ?
C11A C12A H12D 109.2 . . ?
H12C C12A H12D 107.9 . . ?
N3A C13A H13D 109.5 . . ?
N3A C13A H13E 109.5 . . ?
N3A C13A H13F 109.5 . . ?
H13D C13A H13E 109.5 . . ?
H13D C13A H13F 109.5 . . ?
H13E C13A H13F 109.5 . . ?
N3A C14A H14D 109.5 . . ?
N3A C14A H14E 109.5 . . ?
N3A C14A H14F 109.5 . . ?
H14D C14A H14E 109.5 . . ?
H14D C14A H14F 109.5 . . ?
H14E C14A H14F 109.5 . . ?
C4B O4B H4B 117(3) . . ?
O1B C1B C2B 114.6(3) . . ?
O2B C1B O1B 124.1(3) . . ?
O2B C1B C2B 121.3(3) . . ?
C1B C2B H2BA 108.6 . . ?
C1B C2B H2BB 108.6 . . ?
C1B C2B C3B 114.7(2) . . ?
H2BA C2B H2BB 107.6 . . ?
C3B C2B H2BA 108.6 . . ?
C3B C2B H2BB 108.6 . . ?
C2B C3B H3BA 108.8 . . ?
C2B C3B H3BB 108.8 . . ?
H3BA C3B H3BB 107.7 . . ?
C4B C3B C2B 114.0(3) . . ?
C4B C3B H3BA 108.8 . . ?
C4B C3B H3BB 108.8 . . ?
O3B C4B O4B 123.7(3) . . ?
O3B C4B C3B 124.9(3) . . ?
O4B C4B C3B 111.3(3) . . ?
C4C O4C H4C 104(3) . . ?
O1C C1C O2C 123.1(3) . . ?
O1C C1C C2C 120.5(3) . . ?
O2C C1C C2C 116.4(3) . . ?
C1C C2C H2CA 109.1 . . ?
C1C C2C H2CB 109.1 . . ?
H2CA C2C H2CB 107.8 . . ?
C3BC C2C C1C 112.6(3) . . ?
C3BC C2C H2CA 109.1 . . ?
C3BC C2C H2CB 109.1 . . ?
C2C C3BC H3BC 109.3 . . ?
C2C C3BC H3BD 109.3 . . ?
H3BC C3BC H3BD 107.9 . . ?
C4C C3BC C2C 111.7(3) . . ?
C4C C3BC H3BC 109.3 . . ?
C4C C3BC H3BD 109.3 . . ?
O3C C4C O4C 122.7(3) . . ?
O3C C4C C3BC 123.2(3) . . ?
O4C C4C C3BC 114.1(3) . . ?
C1S O1S H1S 106(3) . . ?
O1S C1S H1SA 108.9 . . ?
O1S C1S H1SB 108.9 . . ?
O1S C1S C2S 113.3(3) . . ?
H1SA C1S H1SB 107.7 . . ?
C2S C1S H1SA 108.9 . . ?
C2S C1S H1SB 108.9 . . ?
C1S C2S H2SA 109.5 . . ?
C1S C2S H2SB 109.5 . . ?
C1S C2S H2SC 109.5 . . ?
H2SA C2S H2SB 109.5 . . ?
H2SA C2S H2SC 109.5 . . ?
H2SB C2S H2SC 109.5 . . ?

loop_
_geom_bond_atom_site_label_1
_geom_bond_atom_site_label_2
_geom_bond_distance
_geom_bond_site_symmetry_2
_geom_bond_publ_flag
S1 O1 1.425(3) . ?
S1 O2 1.433(2) . ?
S1 N1 1.602(3) . ?
S1 C2 1.783(4) . ?
N1 H1 0.90(2) . ?
N1 C1 1.455(4) . ?
N2 H2 0.89(2) . ?
N2 C6 1.368(4) . ?
N2 C7 1.375(4) . ?
N3 H3 0.89(2) . ?
N3 C12 1.487(4) . ?
N3 C13 1.482(4) . ?
N3 C14 1.490(4) . ?
C1 H1A 0.9800 . ?
C1 H1B 0.9800 . ?
C1 H1C 0.9800 . ?
C2 H2A 0.9900 . ?
C2 H2B 0.9900 . ?
C2 C3 1.497(4) . ?
C3 C4 1.402(5) . ?
C3 C10 1.389(4) . ?
C4 H4 0.9500 . ?
C4 C5 1.379(5) . ?
C5 H5 0.9500 . ?
C5 C6 1.397(4) . ?
C6 C9 1.408(4) . ?
C7 H7 0.9500 . ?
C7 C8 1.363(5) . ?
C8 C9 1.437(4) . ?
C8 C11 1.498(4) . ?
C9 C10 1.394(4) . ?
C10 H10 0.9500 . ?
C11 H11A 0.9900 . ?
C11 H11B 0.9900 . ?
C11 C12 1.520(4) . ?
C12 H12A 0.9900 . ?
C12 H12B 0.9900 . ?
C13 H13A 0.9800 . ?
C13 H13B 0.9800 . ?
C13 H13C 0.9800 . ?
C14 H14A 0.9800 . ?
C14 H14B 0.9800 . ?
C14 H14C 0.9800 . ?
S1A O1A 1.435(2) . ?
S1A O2A 1.434(2) . ?
S1A N1A 1.599(3) . ?
S1A C2A 1.775(3) . ?
N1A H1AA 0.87(2) . ?
N1A C1A 1.457(4) . ?
N2A H2AA 0.89(2) . ?
N2A C6A 1.363(4) . ?
N2A C7A 1.375(4) . ?
N3A H3A 0.88(2) . ?
N3A C12A 1.492(4) . ?
N3A C13A 1.482(4) . ?
N3A C14A 1.488(4) . ?
C1A H1AB 0.9800 . ?
C1A H1AC 0.9800 . ?
C1A H1AD 0.9800 . ?
C2A H2AB 0.9900 . ?
C2A H2AC 0.9900 . ?
C2A C3A 1.505(4) . ?
C3A C4A 1.408(4) . ?
C3A C10A 1.387(4) . ?
C4A H4A 0.9500 . ?
C4A C5A 1.380(4) . ?
C5A H5A 0.9500 . ?
C5A C6A 1.393(4) . ?
C6A C9A 1.409(4) . ?
C7A H7A 0.9500 . ?
C7A C8A 1.360(4) . ?
C8A C9A 1.431(4) . ?
C8A C11A 1.497(4) . ?
C9A C10A 1.402(4) . ?
C10A H10A 0.9500 . ?
C11A H11C 0.9900 . ?
C11A H11D 0.9900 . ?
C11A C12A 1.521(4) . ?
C12A H12C 0.9900 . ?
C12A H12D 0.9900 . ?
C13A H13D 0.9800 . ?
C13A H13E 0.9800 . ?
C13A H13F 0.9800 . ?
C14A H14D 0.9800 . ?
C14A H14E 0.9800 . ?
C14A H14F 0.9800 . ?
O1B C1B 1.273(4) . ?
O2B C1B 1.236(3) . ?
O3B C4B 1.208(4) . ?
O4B H4B 0.84(2) . ?
O4B C4B 1.314(4) . ?
C1B C2B 1.509(5) . ?
C2B H2BA 0.9900 . ?
C2B H2BB 0.9900 . ?
C2B C3B 1.515(4) . ?
C3B H3BA 0.9900 . ?
C3B H3BB 0.9900 . ?
C3B C4B 1.493(4) . ?
O1C C1C 1.237(4) . ?
O2C C1C 1.278(4) . ?
O3C C4C 1.210(4) . ?
O4C H4C 0.86(2) . ?
O4C C4C 1.317(4) . ?
C1C C2C 1.507(4) . ?
C2C H2CA 0.9900 . ?
C2C H2CB 0.9900 . ?
C2C C3BC 1.500(4) . ?
C3BC H3BC 0.9900 . ?
C3BC H3BD 0.9900 . ?
C3BC C4C 1.491(5) . ?
O1S H1S 0.85(2) . ?
O1S C1S 1.427(5) . ?
C1S H1SA 0.9900 . ?
C1S H1SB 0.9900 . ?
C1S C2S 1.451(5) . ?
C2S H2SA 0.9800 . ?
C2S H2SB 0.9800 . ?
C2S H2SC 0.9800 . ?

loop_
_geom_hbond_atom_site_label_D
_geom_hbond_atom_site_label_H
_geom_hbond_atom_site_label_A
_geom_hbond_distance_DH
_geom_hbond_distance_HA
_geom_hbond_distance_DA
_geom_hbond_angle_DHA
_geom_hbond_site_symmetry_A
_geom_hbond_publ_flag
N1 H1 O1C 0.90(3) 1.95(3) 2.844(4) 173(4) . yes
N2 H2 O3B 0.89(3) 2.07(3) 2.877(5) 151(3) 1_655 yes
N3 H3 O2C 0.89(3) 1.81(3) 2.669(4) 162(3) 1_565 yes
N1A H1AA O2B 0.87(3) 1.95(3) 2.794(4) 163(4) 1_545 yes
N2A H2AA O3C 0.89(3) 2.01(3) 2.866(4) 161(3) 1_455 yes
N3A H3A O1B 0.88(4) 1.80(4) 2.636(4) 158(5) . yes
O4B H4B O2C 0.84(4) 1.70(4) 2.526(4) 165(4) 1_565 yes
O4C H4C O1S 0.86(3) 1.68(3) 2.532(4) 170(4) . yes
O1S H1S O1B 0.85(3) 1.78(3) 2.603(4) 162(5) . yes

loop_
_geom_torsion_atom_site_label_1
_geom_torsion_atom_site_label_2
_geom_torsion_atom_site_label_3
_geom_torsion_atom_site_label_4
_geom_torsion
_geom_torsion_site_symmetry_1
_geom_torsion_site_symmetry_2
_geom_torsion_site_symmetry_3
_geom_torsion_site_symmetry_4
_geom_torsion_publ_flag
S1 C2 C3 C4 -102.3(3) . . . . ?
S1 C2 C3 C10 77.0(3) . . . . ?
O1 S1 N1 C1 -174.1(3) . . . . ?
O1 S1 C2 C3 65.5(3) . . . . ?
O2 S1 N1 C1 -45.0(3) . . . . ?
O2 S1 C2 C3 -63.6(3) . . . . ?
N1 S1 C2 C3 -179.7(2) . . . . ?
N2 C6 C9 C8 0.2(4) . . . . ?
N2 C6 C9 C10 -179.5(3) . . . . ?
N2 C7 C8 C9 0.4(4) . . . . ?
N2 C7 C8 C11 -180.0(3) . . . . ?
C2 S1 N1 C1 70.3(3) . . . . ?
C2 C3 C4 C5 179.5(3) . . . . ?
C2 C3 C10 C9 -178.7(3) . . . . ?
C3 C4 C5 C6 -0.5(5) . . . . ?
C4 C3 C10 C9 0.6(5) . . . . ?
C4 C5 C6 N2 -179.6(3) . . . . ?
C4 C5 C6 C9 -0.1(5) . . . . ?
C5 C6 C9 C8 -179.4(3) . . . . ?
C5 C6 C9 C10 0.9(5) . . . . ?
C6 N2 C7 C8 -0.3(4) . . . . ?
C6 C9 C10 C3 -1.1(4) . . . . ?
C7 N2 C6 C5 179.6(4) . . . . ?
C7 N2 C6 C9 0.0(4) . . . . ?
C7 C8 C9 C6 -0.4(4) . . . . ?
C7 C8 C9 C10 179.3(3) . . . . ?
C7 C8 C11 C12 -20.9(5) . . . . ?
C8 C9 C10 C3 179.3(3) . . . . ?
C8 C11 C12 N3 -168.4(3) . . . . ?
C9 C8 C11 C12 158.7(3) . . . . ?
C10 C3 C4 C5 0.2(5) . . . . ?
C11 C8 C9 C6 180.0(3) . . . . ?
C11 C8 C9 C10 -0.4(6) . . . . ?
C13 N3 C12 C11 -68.2(3) . . . . ?
C14 N3 C12 C11 167.6(3) . . . . ?
S1A C2A C3A C4A -101.5(3) . . . . ?
S1A C2A C3A C10A 75.7(3) . . . . ?
O1A S1A N1A C1A -174.5(2) . . . . ?
O1A S1A C2A C3A 69.5(2) . . . . ?
O2A S1A N1A C1A -45.9(3) . . . . ?
O2A S1A C2A C3A -59.1(2) . . . . ?
N1A S1A C2A C3A -175.5(2) . . . . ?
N2A C6A C9A C8A 0.3(3) . . . . ?
N2A C6A C9A C10A 179.6(3) . . . . ?
N2A C7A C8A C9A 0.0(4) . . . . ?
N2A C7A C8A C11A -179.5(3) . . . . ?
C2A S1A N1A C1A 69.9(3) . . . . ?
C2A C3A C4A C5A 177.2(3) . . . . ?
C2A C3A C10A C9A -176.2(3) . . . . ?
C3A C4A C5A C6A -0.8(5) . . . . ?
C4A C3A C10A C9A 1.0(4) . . . . ?
C4A C5A C6A N2A -178.3(3) . . . . ?
C4A C5A C6A C9A 0.5(5) . . . . ?
C5A C6A C9A C8A -178.8(3) . . . . ?
C5A C6A C9A C10A 0.5(5) . . . . ?
C6A N2A C7A C8A 0.2(4) . . . . ?
C6A C9A C10A C3A -1.3(4) . . . . ?
C7A N2A C6A C5A 178.7(3) . . . . ?
C7A N2A C6A C9A -0.3(4) . . . . ?
C7A C8A C9A C6A -0.2(3) . . . . ?
C7A C8A C9A C10A -179.4(3) . . . . ?
C7A C8A C11A C12A -17.8(5) . . . . ?
C8A C9A C10A C3A 177.8(3) . . . . ?
C8A C11A C12A N3A -173.0(3) . . . . ?
C9A C8A C11A C12A 162.8(3) . . . . ?
C10A C3A C4A C5A 0.1(5) . . . . ?
C11A C8A C9A C6A 179.3(3) . . . . ?
C11A C8A C9A C10A 0.2(6) . . . . ?
C13A N3A C12A C11A -74.2(3) . . . . ?
C14A N3A C12A C11A 162.3(3) . . . . ?
O1B C1B C2B C3B 175.7(3) . . . . ?
O2B C1B C2B C3B -4.5(4) . . . . ?
C1B C2B C3B C4B -66.1(4) . . . . ?
C2B C3B C4B O3B -10.7(5) . . . . ?
C2B C3B C4B O4B 172.1(3) . . . . ?
O1C C1C C2C C3BC -18.6(4) . . . . ?
O2C C1C C2C C3BC 162.5(3) . . . . ?
C1C C2C C3BC C4C -60.2(4) . . . . ?
C2C C3BC C4C O3C -16.7(5) . . . . ?
C2C C3BC C4C O4C 165.6(3) . . . . ?

loop_
_twin_individual_id
_twin_individual_mass_fraction_refined
1 0.32(7)
2 0.68(7)
